data_4066846
loop_
_publ_author_name
'Cabeza, Javier A.'
'del R\'io, Ignacio'
'Fern\'andez-Colinas, Jos\'e M.'
'P\'erez-Carre\~no, Enrique'
'S\'anchez-Vega, M. Gabriela'
'V\'azquez-Garc\'ia, Digna'

_publ_section_title
;
 Reactivity of [Os3(\m-H)2(CO)10] with N-Heterocyclic Carbenes: A Combined
 Experimental and DFT Computational Study&#x00A7;
;
_journal_issue 17
_journal_name_full Organometallics
_journal_page_first 3828
_journal_paper_doi 10.1021/om100679a
_journal_volume 29
_journal_year 2010
_chemical_formula_moiety 'C14 H10 N2 O9 Os3'
_chemical_formula_sum 'C14 H10 N2 O9 Os3'
_chemical_formula_weight 920.84
_chemical_name_systematic
;
 ?
;
_space_group_IT_number 14
_symmetry_cell_setting monoclinic
_symmetry_space_group_name_Hall '-P 2ybc'
_symmetry_space_group_name_H-M 'P 1 21/c 1'
_atom_sites_solution_hydrogens geom
_atom_sites_solution_primary direct
_atom_sites_solution_secondary difmap
_audit_creation_method SHELXL-97
_cell_angle_alpha 90.00
_cell_angle_beta 102.7750(10)
_cell_angle_gamma 90.00
_cell_formula_units_Z 4
_cell_length_a 8.84930(10)
_cell_length_b 17.5956(2)
_cell_length_c 14.0691(2)
_cell_measurement_reflns_used 5768
_cell_measurement_temperature 293(2)
_cell_measurement_theta_max 70.4241
_cell_measurement_theta_min 3.2181
_cell_volume 2136.45(5)
_computing_cell_refinement
;
CrysAlisPro, Oxford Diffraction Ltd.,
Version 1.171.33.32 (release 27-01-2009 CrysAlis171 .NET)
(compiled Jan 27 2009,14:17:37)
;
_computing_data_collection
;

CrysAlisPro, Oxford Diffraction Ltd.,
Version 1.171.33.32 (release 27-01-2009 CrysAlis171 .NET)
(compiled Jan 27 2009,14:17:37)
;
_computing_data_reduction
;
CrysAlisPro, Oxford Diffraction Ltd.,
Version 1.171.33.32 (release 27-01-2009 CrysAlis171 .NET)
(compiled Jan 27 2009,14:17:37)
;
_computing_molecular_graphics 'EUCLID (Spek, 1982)'
_computing_publication_material 'SHELXL-97 (Sheldrick, 1997)'
_computing_structure_refinement 'SHELXL-97 (Sheldrick, 1997)'
_computing_structure_solution 'DIRDIF-96 (Beurskens et al., 1996)'
_diffrn_ambient_temperature 293(2)
_diffrn_detector_area_resol_mean 8.2640
_diffrn_measured_fraction_theta_full 0.979
_diffrn_measured_fraction_theta_max 0.979
_diffrn_measurement_device_type 'Goniometer Xcalibur, detector: Onyx (Nova)'
_diffrn_radiation_monochromator mirror
_diffrn_radiation_source 'Nova (Cu) X-ray Source'
_diffrn_radiation_type 'Cu K\a'
_diffrn_radiation_wavelength 1.5418
_diffrn_reflns_av_R_equivalents 0.0510
_diffrn_reflns_av_sigmaI/netI 0.0461
_diffrn_reflns_limit_h_max 10
_diffrn_reflns_limit_h_min -10
_diffrn_reflns_limit_k_max 20
_diffrn_reflns_limit_k_min -20
_diffrn_reflns_limit_l_max 16
_diffrn_reflns_limit_l_min -16
_diffrn_reflns_number 11938
_diffrn_reflns_theta_full 70.57
_diffrn_reflns_theta_max 70.57
_diffrn_reflns_theta_min 4.09
_exptl_absorpt_coefficient_mu 33.391
_exptl_absorpt_correction_T_max 1.00000
_exptl_absorpt_correction_T_min 0.29559
_exptl_absorpt_correction_type multi-scan
_exptl_absorpt_process_details
;
CrysAlis RED, Oxford Diffraction Ltd.,
Version 1.171.33.32 (release 27-01-2009 CrysAlis171 .NET)
(compiled Jan 27 2009,14:17:37)
Empirical absorption correction using spherical harmonics,
 implemented in SCALE3 ABSPACK scaling algorithm.
;
_exptl_crystal_colour red
_exptl_crystal_density_diffrn 2.863
_exptl_crystal_density_method 'not measured'
_exptl_crystal_description prism
_exptl_crystal_F_000 1632
_exptl_crystal_size_max 0.0572
_exptl_crystal_size_mid 0.0377
_exptl_crystal_size_min 0.0197
_refine_diff_density_max 0.782
_refine_diff_density_min -1.454
_refine_diff_density_rms 0.202
_refine_ls_extinction_method none
_refine_ls_goodness_of_fit_ref 1.065
_refine_ls_hydrogen_treatment mixed
_refine_ls_matrix_type full
_refine_ls_number_parameters 259
_refine_ls_number_reflns 4009
_refine_ls_number_restraints 0
_refine_ls_restrained_S_all 1.065
_refine_ls_R_factor_all 0.0464
_refine_ls_R_factor_gt 0.0342
_refine_ls_shift/su_max 0.001
_refine_ls_shift/su_mean 0.000
_refine_ls_structure_factor_coef Fsqd
_refine_ls_weighting_details
; calc
 [0.00000+1.00000exp(1.50(sin\q/\l)^2^)]/
   [\s^2^(Fo^2^)+0.0000+0.0000*P+(0.0451P)^2^+0.0000sin\q/\l]
 where P = 0.33333Fo^2^ + 0.66667Fc^2^
;
_refine_ls_weighting_scheme calc
_refine_ls_wR_factor_gt 0.0776
_refine_ls_wR_factor_ref 0.0809
_reflns_number_gt 3080
_reflns_number_total 4009
_reflns_threshold_expression >2\s(I)
_cod_data_source_file om100679a_si_002.cif
_cod_data_source_block d149_3f_(3c)
_cod_original_sg_symbol_H-M 'P 21/c'
_cod_database_code 4066846

loop_
_symmetry_equiv_pos_as_xyz
'x, y, z'
'-x, y+1/2, -z+1/2'
'-x, -y, -z'
'x, -y-1/2, z-1/2'

loop_
_atom_site_label
_atom_site_type_symbol
_atom_site_fract_x
_atom_site_fract_y
_atom_site_fract_z
_atom_site_U_iso_or_equiv
_atom_site_adp_type
_atom_site_occupancy
_atom_site_symmetry_multiplicity
_atom_site_calc_flag
_atom_site_refinement_flags
C1 C 0.5478(10) 0.5528(5) 0.2254(6) 0.0453(18) Uani 1 1 d .
C2 C 0.3692(14) 0.4929(7) 0.1124(8) 0.075(3) Uani 1 1 d .
H2 H 0.2978 0.4835 0.0544 0.089 Uiso 1 1 calc R
C3 C 0.4012(14) 0.4476(7) 0.1895(9) 0.078(3) Uani 1 1 d .
H3 H 0.3586 0.4000 0.1954 0.093 Uiso 1 1 calc R
C4 C 0.4641(14) 0.6187(7) 0.0641(7) 0.071(3) Uani 1 1 d .
H4A H 0.3891 0.6089 0.0048 0.106 Uiso 1 1 calc R
H4B H 0.5655 0.6219 0.0504 0.106 Uiso 1 1 calc R
H4C H 0.4398 0.6659 0.0917 0.106 Uiso 1 1 calc R
C5 C 0.5789(14) 0.4518(6) 0.3543(8) 0.076(3) Uani 1 1 d .
H5A H 0.5938 0.4908 0.4032 0.113 Uiso 1 1 calc R
H5B H 0.6771 0.4293 0.3524 0.113 Uiso 1 1 calc R
H5C H 0.5110 0.4135 0.3698 0.113 Uiso 1 1 calc R
C11 C 0.6319(13) 0.6356(6) 0.4164(7) 0.062(2) Uani 1 1 d .
C12 C 0.5767(12) 0.7169(5) 0.2583(7) 0.056(2) Uani 1 1 d .
C21 C 1.1476(14) 0.5450(7) 0.3420(8) 0.075(3) Uani 1 1 d .
C22 C 1.0939(13) 0.6368(8) 0.1868(9) 0.075(3) Uani 1 1 d .
C23 C 0.9242(15) 0.4984(8) 0.1742(10) 0.088(4) Uani 1 1 d .
C31 C 0.8885(15) 0.7914(7) 0.4458(8) 0.073(3) Uani 1 1 d .
C32 C 1.1897(14) 0.7428(8) 0.3975(9) 0.081(3) Uani 1 1 d .
C33 C 1.0020(14) 0.6410(7) 0.4818(7) 0.069(3) Uani 1 1 d .
C34 C 0.9183(14) 0.7698(6) 0.2533(8) 0.070(3) Uani 1 1 d .
N1 N 0.4608(9) 0.5565(4) 0.1339(5) 0.0540(18) Uani 1 1 d .
N2 N 0.5105(10) 0.4849(4) 0.2594(6) 0.057(2) Uani 1 1 d .
O11 O 0.5918(12) 0.6380(6) 0.4875(6) 0.098(3) Uani 1 1 d .
O12 O 0.5032(11) 0.7704(4) 0.2329(7) 0.092(3) Uani 1 1 d .
O21 O 1.2521(11) 0.5200(7) 0.3966(7) 0.109(4) Uani 1 1 d .
O22 O 1.1689(12) 0.6708(7) 0.1441(9) 0.120(4) Uani 1 1 d .
O23 O 0.8982(15) 0.4475(6) 0.1238(9) 0.139(5) Uani 1 1 d .
O31 O 0.8349(13) 0.8377(6) 0.4848(7) 0.106(3) Uani 1 1 d .
O32 O 1.3183(11) 0.7587(7) 0.4092(9) 0.126(4) Uani 1 1 d .
O33 O 1.0166(12) 0.5992(5) 0.5421(6) 0.096(3) Uani 1 1 d .
O34 O 0.8772(13) 0.8039(6) 0.1832(7) 0.108(3) Uani 1 1 d .
Os1 Os 0.70281(4) 0.63369(2) 0.29931(3) 0.04333(11) Uani 1 1 d .
Os2 Os 0.96887(5) 0.58518(2) 0.25795(3) 0.05098(12) Uani 1 1 d .
Os3 Os 0.97546(5) 0.71568(2) 0.37612(3) 0.05274(12) Uani 1 1 d .
H100 H 0.852(10) 0.560(5) 0.316(6) 0.050 Uiso 1 1 d .
H200 H 0.791(10) 0.620(5) 0.181(6) 0.050 Uiso 1 1 d .

loop_
_atom_site_aniso_label
_atom_site_aniso_U_11
_atom_site_aniso_U_22
_atom_site_aniso_U_33
_atom_site_aniso_U_23
_atom_site_aniso_U_13
_atom_site_aniso_U_12
C1 0.046(5) 0.048(4) 0.046(4) -0.001(3) 0.018(4) 0.005(4)
C2 0.080(8) 0.073(7) 0.064(6) -0.018(5) 0.000(6) 0.000(6)
C3 0.073(7) 0.063(7) 0.087(8) 0.000(6) -0.005(6) -0.013(5)
C4 0.085(8) 0.075(7) 0.051(5) 0.011(5) 0.011(5) 0.007(6)
C5 0.089(8) 0.063(6) 0.068(6) 0.026(5) 0.002(6) -0.012(6)
C11 0.069(7) 0.059(6) 0.056(5) 0.005(4) 0.013(5) 0.007(5)
C12 0.055(5) 0.048(5) 0.068(6) 0.001(4) 0.018(5) 0.003(4)
C21 0.069(7) 0.086(8) 0.070(7) -0.006(6) 0.017(6) 0.022(6)
C22 0.051(6) 0.107(9) 0.068(6) 0.001(6) 0.018(5) 0.008(6)
C23 0.082(8) 0.072(8) 0.096(9) -0.018(7) -0.008(7) 0.019(6)
C31 0.086(8) 0.071(7) 0.059(6) 0.002(5) 0.011(6) 0.010(6)
C32 0.058(7) 0.089(8) 0.091(8) -0.037(7) 0.006(6) -0.010(6)
C33 0.073(7) 0.088(8) 0.043(5) -0.011(5) 0.006(5) 0.015(6)
C34 0.084(8) 0.046(5) 0.077(7) 0.010(5) 0.012(6) -0.012(5)
N1 0.052(4) 0.053(4) 0.053(4) -0.001(3) 0.003(3) 0.003(4)
N2 0.064(5) 0.033(4) 0.066(5) 0.000(3) -0.001(4) -0.001(3)
O11 0.125(8) 0.114(7) 0.074(5) 0.000(5) 0.064(6) 0.007(6)
O12 0.096(6) 0.050(4) 0.124(7) 0.011(4) 0.012(5) 0.023(4)
O21 0.079(6) 0.149(9) 0.087(6) 0.004(6) -0.009(5) 0.050(6)
O22 0.077(6) 0.175(11) 0.126(8) 0.036(8) 0.058(6) 0.008(7)
O23 0.152(10) 0.105(8) 0.141(9) -0.082(8) -0.008(8) 0.015(7)
O31 0.125(8) 0.095(7) 0.094(6) -0.028(5) 0.016(6) 0.049(6)
O32 0.051(5) 0.158(11) 0.170(11) -0.068(9) 0.026(6) -0.019(6)
O33 0.128(8) 0.100(6) 0.056(4) 0.022(4) 0.009(5) 0.038(6)
O34 0.131(8) 0.090(7) 0.102(7) 0.044(6) 0.022(6) -0.014(6)
Os1 0.0422(2) 0.04253(19) 0.04611(19) 0.00435(14) 0.01163(14) 0.00297(15)
Os2 0.0452(2) 0.0599(2) 0.0475(2) -0.00547(16) 0.00968(16) 0.00861(17)
Os3 0.0496(2) 0.0564(2) 0.0507(2) -0.00792(17) 0.00794(16) -0.00173(18)

loop_
_atom_type_symbol
_atom_type_description
_atom_type_scat_dispersion_real
_atom_type_scat_dispersion_imag
_atom_type_scat_source
C C 0.0181 0.0091 'International Tables Vol C Tables 4.2.6.8 and 6.1.1.4'
H H 0.0000 0.0000 'International Tables Vol C Tables 4.2.6.8 and 6.1.1.4'
N N 0.0311 0.0180 'International Tables Vol C Tables 4.2.6.8 and 6.1.1.4'
O O 0.0492 0.0322 'International Tables Vol C Tables 4.2.6.8 and 6.1.1.4'
Os Os -4.9801 6.2216 'International Tables Vol C Tables 4.2.6.8 and 6.1.1.4'

loop_
_geom_angle_atom_site_label_1
_geom_angle_atom_site_label_2
_geom_angle_atom_site_label_3
_geom_angle
N1 C1 N2 104.3(8)
N1 C1 Os1 128.1(7)
N2 C1 Os1 127.6(6)
C3 C2 N1 107.5(9)
C3 C2 H2 126.3
N1 C2 H2 126.3
C2 C3 N2 106.6(10)
C2 C3 H3 126.7
N2 C3 H3 126.7
N1 C4 H4A 109.5
N1 C4 H4B 109.5
H4A C4 H4B 109.5
N1 C4 H4C 109.5
H4A C4 H4C 109.5
H4B C4 H4C 109.5
N2 C5 H5A 109.5
N2 C5 H5B 109.5
H5A C5 H5B 109.5
N2 C5 H5C 109.5
H5A C5 H5C 109.5
H5B C5 H5C 109.5
O11 C11 Os1 178.5(11)
O12 C12 Os1 177.3(10)
O21 C21 Os2 176.6(12)
O22 C22 Os2 177.7(13)
O23 C23 Os2 179.2(16)
O31 C31 Os3 177.9(10)
O32 C32 Os3 179.2(12)
O33 C33 Os3 179.3(10)
O34 C34 Os3 175.5(13)
C1 N1 C2 110.9(8)
C1 N1 C4 125.4(8)
C2 N1 C4 123.7(8)
C1 N2 C3 110.8(8)
C1 N2 C5 126.1(8)
C3 N2 C5 123.0(9)
C12 Os1 C11 87.9(4)
C12 Os1 C1 95.7(4)
C11 Os1 C1 98.0(4)
C12 Os1 Os2 132.8(3)
C11 Os1 Os2 132.1(3)
C1 Os1 Os2 100.7(2)
C12 Os1 Os3 97.0(3)
C11 Os1 Os3 94.5(3)
C1 Os1 Os3 162.6(2)
Os2 Os1 Os3 61.834(15)
C22 Os2 C21 90.2(5)
C22 Os2 C23 97.1(6)
C21 Os2 C23 96.7(5)
C22 Os2 Os1 127.5(4)
C21 Os2 Os1 129.5(4)
C23 Os2 Os1 108.4(4)
C22 Os2 Os3 89.0(4)
C21 Os2 Os3 91.7(4)
C23 Os2 Os3 169.6(4)
Os1 Os2 Os3 61.297(14)
C22 Os2 H100 168(3)
C31 Os3 C32 104.1(5)
C31 Os3 C34 93.4(5)
C32 Os3 C34 94.1(6)
C31 Os3 C33 94.2(5)
C32 Os3 C33 95.7(6)
C34 Os3 C33 165.7(5)
C31 Os3 Os1 98.4(4)
C32 Os3 Os1 157.5(3)
C34 Os3 Os1 82.9(3)
C33 Os3 Os1 84.0(4)
C31 Os3 Os2 155.2(4)
C32 Os3 Os2 100.7(3)
C34 Os3 Os2 84.7(3)
C33 Os3 Os2 83.4(3)
Os1 Os3 Os2 56.869(14)

loop_
_geom_bond_atom_site_label_1
_geom_bond_atom_site_label_2
_geom_bond_distance
C1 N1 1.347(11)
C1 N2 1.355(12)
C1 Os1 2.088(9)
C2 C3 1.325(16)
C2 N1 1.375(14)
C2 H2 0.9300
C3 N2 1.382(13)
C3 H3 0.9300
C4 N1 1.476(13)
C4 H4A 0.9600
C4 H4B 0.9600
C4 H4C 0.9600
C5 N2 1.461(12)
C5 H5A 0.9600
C5 H5B 0.9600
C5 H5C 0.9600
C11 O11 1.135(12)
C11 Os1 1.888(11)
C12 O12 1.156(12)
C12 Os1 1.854(10)
C21 O21 1.150(13)
C21 Os2 1.891(11)
C22 O22 1.155(15)
C22 Os2 1.882(13)
C23 O23 1.132(15)
C23 Os2 1.917(12)
C31 O31 1.142(14)
C31 Os3 1.914(12)
C32 O32 1.148(14)
C32 Os3 1.914(12)
C33 O33 1.109(14)
C33 Os3 1.959(12)
C34 O34 1.142(14)
C34 Os3 1.940(11)
Os1 Os2 2.6864(6)
Os1 Os3 2.8138(6)
Os1 H100 1.83(9)
Os1 H200 2.01(9)
Os2 Os3 2.8281(6)
Os2 H100 1.52(9)
Os2 H200 1.81(9)
